data_2233179
loop_
_publ_author_name
'Han, Xue-Lian'
'Luo, Yang-Hui'

_publ_section_title
;
 5-Chloro-1<i>H</i>-indole-3-carboxylic acid
;
_journal_coeditor_code HB6559
_journal_issue 1
_journal_name_full 'Acta Crystallographica Section E'
_journal_page_first o145
_journal_paper_doi 10.1107/S1600536811053384
_journal_volume 68
_journal_year 2012
_chemical_formula_iupac 'C9 H6 Cl N O2'
_chemical_formula_moiety 'C9 H6 Cl N O2'
_chemical_formula_sum 'C9 H6 Cl N O2'
_chemical_formula_weight 195.60
_chemical_name_systematic
;
5-Chloro-1<i>H</i>-indole-3-carboxylic acid
;
_space_group_IT_number 61
_symmetry_cell_setting orthorhombic
_symmetry_space_group_name_Hall '-P 2ac 2ab'
_symmetry_space_group_name_H-M 'P b c a'
_atom_sites_solution_hydrogens geom
_atom_sites_solution_primary direct
_atom_sites_solution_secondary difmap
_audit_creation_method SHELXL-97
_cell_angle_alpha 90.00
_cell_angle_beta 90.00
_cell_angle_gamma 90.00
_cell_formula_units_Z 8
_cell_length_a 7.2934(15)
_cell_length_b 13.065(3)
_cell_length_c 17.902(4)
_cell_measurement_reflns_used 1919
_cell_measurement_temperature 293(2)
_cell_measurement_theta_max 27.39
_cell_measurement_theta_min 3.12
_cell_volume 1705.9(6)
_computing_cell_refinement 'CrystalClear (Rigaku, 2005)'
_computing_data_collection 'CrystalClear (Rigaku, 2005)'
_computing_data_reduction 'CrystalClear (Rigaku, 2005)'
_computing_molecular_graphics 'DIAMOND (Brandenburg & Putz, 2005)'
_computing_publication_material 'SHELXL97 (Sheldrick, 2008)'
_computing_structure_refinement 'SHELXL97 (Sheldrick, 2008)'
_computing_structure_solution 'SHELXS97 (Sheldrick, 2008)'
_diffrn_ambient_temperature 293(2)
_diffrn_detector_area_resol_mean 13.6612
_diffrn_measured_fraction_theta_full 0.990
_diffrn_measured_fraction_theta_max 0.990
_diffrn_measurement_device_type 'Rigaku SCXmini CCD'
_diffrn_measurement_method CCD_Profile_fitting
_diffrn_radiation_monochromator graphite
_diffrn_radiation_source 'fine-focus sealed tube'
_diffrn_radiation_type MoK\a
_diffrn_radiation_wavelength 0.71073
_diffrn_reflns_av_R_equivalents 0.0499
_diffrn_reflns_av_sigmaI/netI 0.0268
_diffrn_reflns_limit_h_max 9
_diffrn_reflns_limit_h_min -9
_diffrn_reflns_limit_k_max 16
_diffrn_reflns_limit_k_min -16
_diffrn_reflns_limit_l_max 23
_diffrn_reflns_limit_l_min -23
_diffrn_reflns_number 16050
_diffrn_reflns_theta_full 27.39
_diffrn_reflns_theta_max 27.39
_diffrn_reflns_theta_min 3.12
_diffrn_standards_decay_% 0
_diffrn_standards_interval_count 2
_diffrn_standards_interval_time 150
_exptl_absorpt_coefficient_mu 0.408
_exptl_absorpt_correction_T_max 0.941
_exptl_absorpt_correction_T_min 0.907
_exptl_absorpt_correction_type multi-scan
_exptl_absorpt_process_details '(CrystalClear; Rigaku, 2005)'
_exptl_crystal_colour Colourless
_exptl_crystal_density_diffrn 1.523
_exptl_crystal_density_method 'not measured'
_exptl_crystal_description Block
_exptl_crystal_F_000 800
_exptl_crystal_size_max 0.30
_exptl_crystal_size_mid 0.20
_exptl_crystal_size_min 0.15
_refine_diff_density_max 0.172
_refine_diff_density_min -0.231
_refine_ls_extinction_method none
_refine_ls_goodness_of_fit_ref 1.036
_refine_ls_hydrogen_treatment mixed
_refine_ls_matrix_type full
_refine_ls_number_parameters 123
_refine_ls_number_reflns 1919
_refine_ls_number_restraints 0
_refine_ls_restrained_S_all 1.036
_refine_ls_R_factor_all 0.0468
_refine_ls_R_factor_gt 0.0374
_refine_ls_shift/su_max 0.000
_refine_ls_shift/su_mean 0.000
_refine_ls_structure_factor_coef Fsqd
_refine_ls_weighting_details 'calc w=1/[\s^2^(Fo^2^)+(0.0520P)^2^+0.5573P] where P=(Fo^2^+2Fc^2^)/3'
_refine_ls_weighting_scheme calc
_refine_ls_wR_factor_gt 0.0986
_refine_ls_wR_factor_ref 0.1038
_reflns_number_gt 1590
_reflns_number_total 1919
_reflns_threshold_expression I>2\s(I)
_cod_data_source_file hb6559.cif
_cod_data_source_block I
_cod_database_code 2233179
_cod_database_fobs_code 2233179

loop_
_symmetry_equiv_pos_as_xyz
'x, y, z'
'-x+1/2, -y, z+1/2'
'-x, y+1/2, -z+1/2'
'x+1/2, -y+1/2, -z'
'-x, -y, -z'
'x-1/2, y, -z-1/2'
'x, -y-1/2, z-1/2'
'-x-1/2, y-1/2, z'

loop_
_atom_site_type_symbol
_atom_site_label
_atom_site_fract_x
_atom_site_fract_y
_atom_site_fract_z
_atom_site_U_iso_or_equiv
_atom_site_adp_type
_atom_site_calc_flag
_atom_site_refinement_flags
_atom_site_occupancy
_atom_site_symmetry_multiplicity
Cl Cl1 0.07292(7) 0.95139(4) 0.09595(2) 0.05145(18) Uani d . 1 1
O O2 0.05698(16) 0.98847(9) 0.40623(6) 0.0402(3) Uani d . 1 1
C C3 0.0835(2) 0.89840(12) 0.42814(9) 0.0343(3) Uani d . 1 1
N N1 0.2225(2) 0.65957(11) 0.33911(8) 0.0428(4) Uani d . 1 1
C C4 0.1415(2) 0.81729(11) 0.29670(8) 0.0301(3) Uani d . 1 1
C C6 0.1018(2) 0.89102(11) 0.24148(8) 0.0329(3) Uani d . 1 1
H H6 0.0636 0.9566 0.2542 0.040 Uiso calc R 1 1
O O1 0.0656(2) 0.87130(10) 0.49869(6) 0.0568(4) Uani d . 1 1
H H1 0.0422 0.9220 0.5240 0.085 Uiso calc R 1 1
C C5 0.1970(2) 0.71749(12) 0.27449(9) 0.0350(4) Uani d . 1 1
C C2 0.1353(2) 0.81582(11) 0.37768(9) 0.0322(3) Uani d . 1 1
C C9 0.1218(2) 0.86192(13) 0.16732(9) 0.0365(4) Uani d . 1 1
C C7 0.2150(2) 0.68926(13) 0.19938(10) 0.0429(4) Uani d . 1 1
H H7 0.2508 0.6235 0.1860 0.052 Uiso calc R 1 1
C C1 0.1853(2) 0.71802(13) 0.39985(9) 0.0403(4) Uani d . 1 1
H H1A 0.1924 0.6958 0.4491 0.048 Uiso calc R 1 1
C C8 0.1775(2) 0.76284(14) 0.14570(9) 0.0434(4) Uani d . 1 1
H H8 0.1890 0.7468 0.0953 0.052 Uiso calc R 1 1
H H1B 0.265(3) 0.5983(18) 0.3404(11) 0.058(6) Uiso d . 1 1

loop_
_atom_site_aniso_label
_atom_site_aniso_U_11
_atom_site_aniso_U_22
_atom_site_aniso_U_33
_atom_site_aniso_U_12
_atom_site_aniso_U_13
_atom_site_aniso_U_23
Cl1 0.0648(3) 0.0559(3) 0.0337(2) -0.0029(2) -0.00505(19) 0.00701(18)
O2 0.0590(8) 0.0296(6) 0.0320(6) 0.0048(5) 0.0087(5) 0.0028(4)
C3 0.0418(9) 0.0338(8) 0.0274(7) 0.0000(6) 0.0024(6) 0.0008(6)
N1 0.0569(9) 0.0271(7) 0.0443(8) 0.0067(6) 0.0023(7) 0.0004(6)
C4 0.0302(7) 0.0293(7) 0.0307(8) -0.0027(6) 0.0013(6) -0.0031(6)
C6 0.0350(8) 0.0308(7) 0.0331(8) -0.0013(6) 0.0009(6) -0.0020(6)
O1 0.1032(12) 0.0388(7) 0.0285(6) 0.0165(7) 0.0126(7) 0.0045(5)
C5 0.0353(8) 0.0309(8) 0.0387(8) -0.0004(6) 0.0011(6) -0.0030(6)
C2 0.0370(8) 0.0302(8) 0.0295(8) 0.0001(6) 0.0013(6) 0.0011(6)
C9 0.0369(8) 0.0419(9) 0.0306(8) -0.0046(7) -0.0015(6) -0.0005(7)
C7 0.0498(10) 0.0358(9) 0.0432(9) 0.0022(7) 0.0038(8) -0.0122(7)
C1 0.0526(10) 0.0346(8) 0.0338(8) 0.0037(7) 0.0013(7) 0.0027(6)
C8 0.0493(10) 0.0496(10) 0.0314(8) -0.0036(8) 0.0023(7) -0.0119(7)

loop_
_atom_type_symbol
_atom_type_description
_atom_type_scat_dispersion_real
_atom_type_scat_dispersion_imag
_atom_type_scat_source
C C 0.0033 0.0016 'International Tables Vol C Tables 4.2.6.8 and 6.1.1.4'
H H 0.0000 0.0000 'International Tables Vol C Tables 4.2.6.8 and 6.1.1.4'
N N 0.0061 0.0033 'International Tables Vol C Tables 4.2.6.8 and 6.1.1.4'
O O 0.0106 0.0060 'International Tables Vol C Tables 4.2.6.8 and 6.1.1.4'
Cl Cl 0.1484 0.1585 'International Tables Vol C Tables 4.2.6.8 and 6.1.1.4'

loop_
_geom_angle_atom_site_label_1
_geom_angle_atom_site_label_2
_geom_angle_atom_site_label_3
_geom_angle
O2 C3 O1 122.39(14)
O2 C3 C2 122.71(14)
O1 C3 C2 114.89(14)
C1 N1 C5 109.45(14)
C1 N1 H1B 125.1(14)
C5 N1 H1B 125.2(14)
C6 C4 C5 119.26(14)
C6 C4 C2 134.69(14)
C5 C4 C2 106.02(13)
C9 C6 C4 117.48(14)
C9 C6 H6 121.3
C4 C6 H6 121.3
C3 O1 H1 109.5
N1 C5 C7 129.87(15)
N1 C5 C4 107.67(14)
C7 C5 C4 122.45(15)
C1 C2 C4 106.86(13)
C1 C2 C3 124.96(14)
C4 C2 C3 128.16(14)
C6 C9 C8 122.94(15)
C6 C9 Cl1 119.25(13)
C8 C9 Cl1 117.81(12)
C8 C7 C5 117.67(15)
C8 C7 H7 121.2
C5 C7 H7 121.2
N1 C1 C2 109.99(15)
N1 C1 H1A 125.0
C2 C1 H1A 125.0
C7 C8 C9 120.19(15)
C7 C8 H8 119.9
C9 C8 H8 119.9

loop_
_geom_bond_atom_site_label_1
_geom_bond_atom_site_label_2
_geom_bond_distance
Cl1 C9 1.7681(17)
O2 C3 1.256(2)
C3 O1 1.3181(19)
C3 C2 1.457(2)
N1 C1 1.356(2)
N1 C5 1.395(2)
N1 H1B 0.86(2)
C4 C6 1.410(2)
C4 C5 1.422(2)
C4 C2 1.451(2)
C6 C9 1.389(2)
C6 H6 0.9300
O1 H1 0.8200
C5 C7 1.400(2)
C2 C1 1.387(2)
C9 C8 1.411(2)
C7 C8 1.387(3)
C7 H7 0.9300
C1 H1A 0.9300
C8 H8 0.9300

loop_
_geom_hbond_atom_site_label_D
_geom_hbond_atom_site_label_H
_geom_hbond_atom_site_label_A
_geom_hbond_site_symmetry_A
_geom_hbond_distance_DH
_geom_hbond_distance_HA
_geom_hbond_distance_DA
_geom_hbond_angle_DHA
O1 H1 O2 5_576 0.82 1.86 2.6558(17) 164
N1 H1B O2 8_655 0.86(2) 2.26(2) 3.005(2) 144.3(19)

loop_
_cod_related_entry_id
_cod_related_entry_database
_cod_related_entry_code
1 ChemSpider 13448657
